data_4345711
loop_
_publ_author_name
'Malaestean, Iurie L.'
'Kravtsov, Victor Ch'
'Lipkowski, Janusz'
'Cariati, Elena'
'Righetto, Stefania'
'Marinotto, Daniele'
'Forni, Alessandra'
'Fonari, Marina S.'

_publ_section_title
;
 Partial in Situ Reduction of Copper(II) Resulting in One-Pot Formation of
 2D Neutral and 3D Cationic Copper(I) Iodide-Pyrazine Coordination
 Polymers: Structure and Emissive Properties.
;
_journal_name_full 'Inorganic chemistry'
_journal_paper_doi 10.1021/acs.inorgchem.7b00290
_journal_year 2017
_chemical_formula_moiety 'C4 H4 Cu1 I1 N2'
_chemical_formula_sum 'C4 H4 Cu I N2'
_chemical_formula_weight 270.53
_space_group_crystal_system monoclinic
_space_group_IT_number 13
_space_group_name_Hall '-P 2yc'
_space_group_name_H-M_alt 'P 1 2/c 1'
_symmetry_space_group_name_Hall '-P 2yc'
_symmetry_space_group_name_H-M 'P 1 2/c 1'
_atom_sites_solution_hydrogens geom
_audit_creation_method SHELXL-2014/7
_cell_angle_alpha 90
_cell_angle_beta 98.104(9)
_cell_angle_gamma 90
_cell_formula_units_Z 2
_cell_length_a 4.2472(14)
_cell_length_b 6.890(4)
_cell_length_c 11.065(4)
_cell_measurement_reflns_used 9890
_cell_measurement_temperature 130(2)
_cell_measurement_theta_max 28.31
_cell_measurement_theta_min 4.8475
_cell_volume 320.6(2)
_computing_structure_refinement 'SHELXL-2014/7 (Sheldrick, 2014)'
_diffrn_ambient_temperature 130(2)
_diffrn_measured_fraction_theta_full 0.933
_diffrn_measured_fraction_theta_max 0.935
_diffrn_measurement_device_type 'Bruker SMART APEXII CCD area detector'
_diffrn_measurement_method '/w type'
_diffrn_radiation_type MoK\a
_diffrn_radiation_wavelength 0.71073
_diffrn_reflns_av_R_equivalents 0.0214
_diffrn_reflns_av_unetI/netI 0.0085
_diffrn_reflns_Laue_measured_fraction_full 0.933
_diffrn_reflns_Laue_measured_fraction_max 0.935
_diffrn_reflns_limit_h_max 5
_diffrn_reflns_limit_h_min -5
_diffrn_reflns_limit_k_max 8
_diffrn_reflns_limit_k_min -8
_diffrn_reflns_limit_l_max 13
_diffrn_reflns_limit_l_min -13
_diffrn_reflns_number 11073
_diffrn_reflns_point_group_measured_fraction_full 0.933
_diffrn_reflns_point_group_measured_fraction_max 0.935
_diffrn_reflns_theta_full 25.242
_diffrn_reflns_theta_max 25.526
_diffrn_reflns_theta_min 4.848
_exptl_absorpt_coefficient_mu 8.109
_exptl_absorpt_correction_T_max 0.385
_exptl_absorpt_correction_T_min 0.247
_exptl_absorpt_correction_type multi-scan
_exptl_absorpt_process_details
;
Multi-scan absorption
corrections were applied by using the SADABS program 
for area detector. The crystal faces were determined 
by APEX2/Crystal Faces 
APEX2 (version 2009.11-0). 
Program for Bruker CCD X-ray Diffractometer Control, 
Bruker AXS Inc., Madison, WI, 2009.
;
_exptl_crystal_colour orange
_exptl_crystal_density_diffrn 2.803
_exptl_crystal_description block
_exptl_crystal_F_000 248
_exptl_crystal_size_max 0.45
_exptl_crystal_size_mid 0.15
_exptl_crystal_size_min 0.15
_refine_diff_density_max 0.238
_refine_diff_density_min -0.188
_refine_diff_density_rms 0.052
_refine_ls_extinction_coef 0.088(3)
_refine_ls_extinction_expression Fc^*^=kFc[1+0.001xFc^2^\l^3^/sin(2\q)]^-1/4^
_refine_ls_extinction_method 'SHELXL-2014/7 (Sheldrick 2014'
_refine_ls_goodness_of_fit_ref 1.002
_refine_ls_hydrogen_treatment constr
_refine_ls_matrix_type full
_refine_ls_number_parameters 39
_refine_ls_number_reflns 562
_refine_ls_number_restraints 0
_refine_ls_restrained_S_all 1.002
_refine_ls_R_factor_all 0.0081
_refine_ls_R_factor_gt 0.0081
_refine_ls_shift/su_max 0.002
_refine_ls_shift/su_mean 0.000
_refine_ls_structure_factor_coef Fsqd
_refine_ls_weighting_details 'w=1/[\s^2^(Fo^2^)+(0.0152P)^2^+0.1695P] where P=(Fo^2^+2Fc^2^)/3'
_refine_ls_weighting_scheme calc
_refine_ls_wR_factor_gt 0.0225
_refine_ls_wR_factor_ref 0.0225
_reflns_Friedel_coverage 0.000
_reflns_number_gt 559
_reflns_number_total 562
_reflns_threshold_expression 'I > 2\s(I)'
_cod_data_source_file ic7b00290_si_003.cif
_cod_data_source_block CuIpyz_LT_R1
_cod_original_cell_volume 320.6(3)
_cod_original_formula_sum 'C4 H4 Cu1 I1 N2'
_cod_database_code 4345711
_shelx_shelxl_version_number 2014/7
_shelx_space_group_comment
;
The symmetry employed for this shelxl refinement is uniquely defined
by the following loop, which should always be used as a source of
symmetry information in preference to the above space-group names.
They are only intended as comments.
;

loop_
_space_group_symop_operation_xyz
'x, y, z'
'-x, y, -z+1/2'
'-x, -y, -z'
'x, -y, z-1/2'

loop_
_atom_site_label
_atom_site_type_symbol
_atom_site_fract_x
_atom_site_fract_y
_atom_site_fract_z
_atom_site_U_iso_or_equiv
_atom_site_adp_type
_atom_site_occupancy
_atom_site_site_symmetry_order
_atom_site_calc_flag
_atom_site_refinement_flags_posn
_atom_site_refinement_flags_adp
_atom_site_refinement_flags_occupancy
I1 I 1.0000 -0.02145(2) 0.2500 0.01173(9) Uani 1 2 d S T P
Cu1 Cu 0.5000 0.19855(3) 0.2500 0.01172(9) Uani 1 2 d S T P
N1 N 0.5060(3) 0.37538(17) 0.40000(10) 0.0120(2) Uani 1 1 d . . .
C1 C 0.6400(4) 0.5526(2) 0.40489(13) 0.0147(3) Uani 1 1 d . . .
H1 H 0.7433 0.5945 0.3387 0.018 Uiso 1 1 calc R U .
C2 C 0.3674(3) 0.3239(2) 0.49685(12) 0.0146(3) Uani 1 1 d . . .
H2 H 0.2718 0.1993 0.4981 0.017 Uiso 1 1 calc R U .

loop_
_atom_site_aniso_label
_atom_site_aniso_U_11
_atom_site_aniso_U_22
_atom_site_aniso_U_33
_atom_site_aniso_U_23
_atom_site_aniso_U_13
_atom_site_aniso_U_12
I1 0.01059(11) 0.00827(10) 0.01722(11) 0.000 0.00510(6) 0.000
Cu1 0.01558(15) 0.00989(14) 0.01086(14) 0.000 0.00599(9) 0.000
N1 0.0143(6) 0.0106(6) 0.0114(6) -0.0005(4) 0.0030(4) -0.0004(4)
C1 0.0184(8) 0.0142(7) 0.0131(7) 0.0006(6) 0.0072(6) -0.0036(6)
C2 0.0201(8) 0.0107(7) 0.0138(7) 0.0001(5) 0.0055(5) -0.0039(5)

loop_
_atom_type_symbol
_atom_type_description
_atom_type_scat_dispersion_real
_atom_type_scat_dispersion_imag
_atom_type_scat_source
C C 0.0033 0.0016 'International Tables Vol C Tables 4.2.6.8 and 6.1.1.4'
H H 0.0000 0.0000 'International Tables Vol C Tables 4.2.6.8 and 6.1.1.4'
N N 0.0061 0.0033 'International Tables Vol C Tables 4.2.6.8 and 6.1.1.4'
Cu Cu 0.3201 1.2651 'International Tables Vol C Tables 4.2.6.8 and 6.1.1.4'
I I -0.4742 1.8119 'International Tables Vol C Tables 4.2.6.8 and 6.1.1.4'

loop_
_geom_angle_atom_site_label_1
_geom_angle_atom_site_label_2
_geom_angle_atom_site_label_3
_geom_angle
_geom_angle_site_symmetry_1
_geom_angle_site_symmetry_3
Cu1 I1 Cu1 108.96(4) 1_655 .
N1 Cu1 N1 107.33(8) . 2_655
N1 Cu1 I1 105.17(4) . 1_455
N1 Cu1 I1 115.26(4) 2_655 1_455
N1 Cu1 I1 115.27(4) . .
N1 Cu1 I1 105.17(4) 2_655 .
I1 Cu1 I1 108.96(4) 1_455 .
C2 N1 C1 116.04(12) . .
C2 N1 Cu1 122.09(10) . .
C1 N1 Cu1 121.83(10) . .
N1 C1 C2 122.22(14) . 3_666
N1 C1 H1 118.9 . .
C2 C1 H1 118.9 3_666 .
N1 C2 C1 121.73(14) . 3_666
N1 C2 H2 119.1 . .
C1 C2 H2 119.1 3_666 .

loop_
_geom_bond_atom_site_label_1
_geom_bond_atom_site_label_2
_geom_bond_distance
_geom_bond_site_symmetry_2
I1 Cu1 2.6091(8) 1_655
I1 Cu1 2.6091(8) .
Cu1 N1 2.0562(13) .
Cu1 N1 2.0562(13) 2_655
Cu1 I1 2.6091(8) 1_455
N1 C2 1.3411(19) .
N1 C1 1.345(2) .
C1 C2 1.385(2) 3_666
C1 H1 0.9500 .
C2 C1 1.385(2) 3_666
C2 H2 0.9500 .
